data_4310073
loop_
_publ_author_name
'James R. Salvador'
'Daniel Bilc'
'Jeffrey R. Gour'
'Subhendra D. Mahanti'
'Mercouri G. Kanatzidis'

_publ_section_title
;
Intermetallic Compounds with Near Zintl Phase Behavior: RE2Zn3Ge6 (RE =
La, Ce, Pr, Nd) Grown from Liquid Indium
;
_journal_name_full 'Inorganic Chemistry'
_journal_page_first 8670
_journal_page_last 8679
_journal_paper_doi 10.1021/ic050941i
_journal_volume 44
_journal_year 2005
_chemical_formula_sum 'Ge6 Pr2 Zn3'
_chemical_formula_weight 913.47
_chemical_name_common Pr2Zn3Ge6
_chemical_name_systematic
; 
 ? 
;
_space_group_IT_number 63
_symmetry_cell_setting orthorhombic
_symmetry_space_group_name_Hall '-C 2c 2'
_symmetry_space_group_name_H-M 'C m c m'
_atom_sites_solution_hydrogens geom
_atom_sites_solution_primary direct
_atom_sites_solution_secondary difmap
_audit_creation_method SHELXL-97
_cell_angle_alpha 90.00
_cell_angle_beta 90.00
_cell_angle_gamma 90.00
_cell_formula_units_Z 4
_cell_length_a 5.938(2)
_cell_length_b 24.708(8)
_cell_length_c 5.936(2)
_cell_measurement_temperature 293(2)
_cell_volume 870.9(5)
_computing_structure_refinement 'SHELXL-97 (Sheldrick, 1997)'
_computing_structure_solution 'SHELXS-97 (Sheldrick, 1990)'
_diffrn_ambient_temperature 293(2)
_diffrn_measured_fraction_theta_full 0.984
_diffrn_measured_fraction_theta_max 0.984
_diffrn_radiation_monochromator graphite
_diffrn_radiation_source 'fine-focus sealed tube'
_diffrn_radiation_type MoK\a
_diffrn_radiation_wavelength 0.71073
_diffrn_reflns_av_R_equivalents 0.0379
_diffrn_reflns_av_sigmaI/netI 0.0200
_diffrn_reflns_limit_h_max 7
_diffrn_reflns_limit_h_min -7
_diffrn_reflns_limit_k_max 31
_diffrn_reflns_limit_k_min -32
_diffrn_reflns_limit_l_max 7
_diffrn_reflns_limit_l_min -7
_diffrn_reflns_number 4187
_diffrn_reflns_theta_full 27.89
_diffrn_reflns_theta_max 27.89
_diffrn_reflns_theta_min 1.65
_exptl_absorpt_coefficient_mu 39.341
_exptl_absorpt_correction_type empirical
_exptl_absorpt_process_details empirical
_exptl_crystal_colour Black
_exptl_crystal_density_diffrn 6.966
_exptl_crystal_density_method 'not measured'
_exptl_crystal_description shard
_exptl_crystal_F_000 1600
_exptl_crystal_size_max 0.15
_exptl_crystal_size_mid 0.1
_exptl_crystal_size_min 0.05
_refine_diff_density_max 1.794
_refine_diff_density_min -2.669
_refine_diff_density_rms 0.464
_refine_ls_extinction_coef 0.00289(15)
_refine_ls_extinction_expression Fc^*^=kFc[1+0.001xFc^2^\l^3^/sin(2\q)]^-1/4^
_refine_ls_extinction_method SHELXL
_refine_ls_goodness_of_fit_ref 1.307
_refine_ls_hydrogen_treatment mixed
_refine_ls_matrix_type full
_refine_ls_number_parameters 36
_refine_ls_number_reflns 614
_refine_ls_number_restraints 0
_refine_ls_restrained_S_all 1.307
_refine_ls_R_factor_all 0.0281
_refine_ls_R_factor_gt 0.0266
_refine_ls_shift/su_max 0.001
_refine_ls_shift/su_mean 0.000
_refine_ls_structure_factor_coef Fsqd
_refine_ls_weighting_details 'calc w=1/[\s^2^(Fo^2^)+(0.0334P)^2^+10.1045P] where P=(Fo^2^+2Fc^2^)/3'
_refine_ls_weighting_scheme calc
_refine_ls_wR_factor_gt 0.0697
_refine_ls_wR_factor_ref 0.0703
_reflns_number_gt 580
_reflns_number_total 614
_reflns_threshold_expression >2sigma(I)
_cod_data_source_file ic050941isi20050610_100809.cif
_cod_data_source_block przngem
_cod_database_code 4310073

loop_
_symmetry_equiv_pos_as_xyz
'x, y, z'
'-x, -y, z+1/2'
'-x, y, -z+1/2'
'x, -y, -z'
'x+1/2, y+1/2, z'
'-x+1/2, -y+1/2, z+1/2'
'-x+1/2, y+1/2, -z+1/2'
'x+1/2, -y+1/2, -z'
'-x, -y, -z'
'x, y, -z-1/2'
'x, -y, z-1/2'
'-x, y, z'
'-x+1/2, -y+1/2, -z'
'x+1/2, y+1/2, -z-1/2'
'x+1/2, -y+1/2, z-1/2'
'-x+1/2, y+1/2, z'

loop_
_atom_site_label
_atom_site_type_symbol
_atom_site_fract_x
_atom_site_fract_y
_atom_site_fract_z
_atom_site_U_iso_or_equiv
_atom_site_adp_type
_atom_site_occupancy
_atom_site_symmetry_multiplicity
_atom_site_calc_flag
_atom_site_refinement_flags
_atom_site_disorder_assembly
_atom_site_disorder_group
Pr1 Pr 0.5000 0.39348(2) 0.2500 0.0065(2) Uani 1 4 d S . .
Pr2 Pr 0.0000 0.39329(2) -0.2500 0.0065(2) Uani 1 4 d S . .
Ge1 Ge 0.21424(12) 0.29855(2) 0.03573(11) 0.0086(2) Uani 1 1 d . . .
Zn1 Zn 0.5000 0.33936(5) -0.2500 0.0100(3) Uani 1 4 d S . .
Ge2 Ge 0.0000 0.43075(5) 0.2500 0.0082(3) Uani 1 4 d S . .
Zn2 Zn 0.76293(17) 0.5000 0.0000 0.0100(3) Uani 1 2 d S . .
Ge3 Ge 0.5000 0.44100(5) -0.2500 0.0074(3) Uani 1 4 d S . .

loop_
_atom_site_aniso_label
_atom_site_aniso_U_11
_atom_site_aniso_U_22
_atom_site_aniso_U_33
_atom_site_aniso_U_23
_atom_site_aniso_U_13
_atom_site_aniso_U_12
Pr1 0.0072(4) 0.0064(3) 0.0060(3) 0.000 0.000 0.000
Pr2 0.0074(4) 0.0060(3) 0.0062(3) 0.000 0.000 0.000
Ge1 0.0100(4) 0.0075(3) 0.0085(3) 0.0003(2) 0.0000(2) -0.0006(2)
Zn1 0.0106(7) 0.0095(6) 0.0098(7) 0.000 0.000 0.000
Ge2 0.0079(6) 0.0105(6) 0.0063(6) 0.000 0.000 0.000
Zn2 0.0107(5) 0.0092(5) 0.0102(5) -0.0007(3) 0.000 0.000
Ge3 0.0080(6) 0.0069(5) 0.0074(6) 0.000 0.000 0.000

loop_
_atom_type_symbol
_atom_type_description
_atom_type_scat_dispersion_real
_atom_type_scat_dispersion_imag
_atom_type_scat_source
Zn Zn 0.2839 1.4301 'International Tables Vol C Tables 4.2.6.8 and 6.1.1.4'
Ge Ge 0.1547 1.8001 'International Tables Vol C Tables 4.2.6.8 and 6.1.1.4'
Pr Pr -0.2180 2.8214 'International Tables Vol C Tables 4.2.6.8 and 6.1.1.4'

loop_
_geom_angle_atom_site_label_1
_geom_angle_atom_site_label_2
_geom_angle_atom_site_label_3
_geom_angle
_geom_angle_site_symmetry_1
_geom_angle_site_symmetry_3
_geom_angle_publ_flag
Ge2 Pr1 Ge2 145.53(5) 1_655 . ?
Ge2 Pr1 Ge1 137.08(3) 1_655 10_556 ?
Ge2 Pr1 Ge1 72.98(3) . 10_556 ?
Ge2 Pr1 Ge1 72.97(3) 1_655 12_655 ?
Ge2 Pr1 Ge1 137.08(3) . 12_655 ?
Ge1 Pr1 Ge1 84.24(4) 10_556 12_655 ?
Ge2 Pr1 Ge1 72.97(3) 1_655 3_655 ?
Ge2 Pr1 Ge1 137.08(3) . 3_655 ?
Ge1 Pr1 Ge1 64.91(4) 10_556 3_655 ?
Ge1 Pr1 Ge1 47.44(3) 12_655 3_655 ?
Ge2 Pr1 Ge1 137.08(3) 1_655 . ?
Ge2 Pr1 Ge1 72.98(3) . . ?
Ge1 Pr1 Ge1 47.44(3) 10_556 . ?
Ge1 Pr1 Ge1 64.91(4) 12_655 . ?
Ge1 Pr1 Ge1 84.24(4) 3_655 . ?
Ge2 Pr1 Ge3 83.744(13) 1_655 . ?
Ge2 Pr1 Ge3 83.743(12) . . ?
Ge1 Pr1 Ge3 130.31(2) 10_556 . ?
Ge1 Pr1 Ge3 84.19(3) 12_655 . ?
Ge1 Pr1 Ge3 130.31(2) 3_655 . ?
Ge1 Pr1 Ge3 84.19(3) . . ?
Ge2 Pr1 Ge3 83.744(13) 1_655 1_556 ?
Ge2 Pr1 Ge3 83.743(13) . 1_556 ?
Ge1 Pr1 Ge3 84.19(3) 10_556 1_556 ?
Ge1 Pr1 Ge3 130.31(2) 12_655 1_556 ?
Ge1 Pr1 Ge3 84.19(3) 3_655 1_556 ?
Ge1 Pr1 Ge3 130.31(2) . 1_556 ?
Ge3 Pr1 Ge3 136.83(5) . 1_556 ?
Ge2 Pr1 Zn1 96.989(12) 1_655 . ?
Ge2 Pr1 Zn1 96.990(12) . . ?
Ge1 Pr1 Zn1 93.56(3) 10_556 . ?
Ge1 Pr1 Zn1 47.82(2) 12_655 . ?
Ge1 Pr1 Zn1 93.56(3) 3_655 . ?
Ge1 Pr1 Zn1 47.82(2) . . ?
Ge3 Pr1 Zn1 45.83(4) . . ?
Ge3 Pr1 Zn1 177.33(3) 1_556 . ?
Ge2 Pr1 Zn1 96.989(12) 1_655 1_556 ?
Ge2 Pr1 Zn1 96.990(12) . 1_556 ?
Ge1 Pr1 Zn1 47.82(2) 10_556 1_556 ?
Ge1 Pr1 Zn1 93.56(3) 12_655 1_556 ?
Ge1 Pr1 Zn1 47.82(2) 3_655 1_556 ?
Ge1 Pr1 Zn1 93.56(3) . 1_556 ?
Ge3 Pr1 Zn1 177.33(3) . 1_556 ?
Ge3 Pr1 Zn1 45.83(4) 1_556 1_556 ?
Zn1 Pr1 Zn1 131.50(5) . 1_556 ?
Ge2 Pr1 Zn2 48.11(2) 1_655 10_556 ?
Ge2 Pr1 Zn2 102.07(3) . 10_556 ?
Ge1 Pr1 Zn2 130.15(2) 10_556 10_556 ?
Ge1 Pr1 Zn2 120.21(3) 12_655 10_556 ?
Ge1 Pr1 Zn2 98.75(3) 3_655 10_556 ?
Ge1 Pr1 Zn2 174.81(2) . 10_556 ?
Ge3 Pr1 Zn2 96.96(3) . 10_556 ?
Ge3 Pr1 Zn2 46.335(18) 1_556 10_556 ?
Zn1 Pr1 Zn2 135.70(2) . 10_556 ?
Zn1 Pr1 Zn2 85.41(3) 1_556 10_556 ?
Ge2 Pr1 Zn2 102.07(3) 1_655 2_665 ?
Ge2 Pr1 Zn2 48.11(2) . 2_665 ?
Ge1 Pr1 Zn2 98.75(3) 10_556 2_665 ?
Ge1 Pr1 Zn2 174.81(2) 12_655 2_665 ?
Ge1 Pr1 Zn2 130.15(2) 3_655 2_665 ?
Ge1 Pr1 Zn2 120.21(3) . 2_665 ?
Ge3 Pr1 Zn2 96.96(3) . 2_665 ?
Ge3 Pr1 Zn2 46.335(18) 1_556 2_665 ?
Zn1 Pr1 Zn2 135.70(2) . 2_665 ?
Zn1 Pr1 Zn2 85.41(3) 1_556 2_665 ?
Zn2 Pr1 Zn2 54.65(4) 10_556 2_665 ?
Ge2 Pr2 Ge2 145.36(5) 1_554 . ?
Ge2 Pr2 Ge1 137.17(3) 1_554 . ?
Ge2 Pr2 Ge1 73.02(3) . . ?
Ge2 Pr2 Ge1 73.02(3) 1_554 3_554 ?
Ge2 Pr2 Ge1 137.17(2) . 3_554 ?
Ge1 Pr2 Ge1 84.34(4) . 3_554 ?
Ge2 Pr2 Ge1 73.02(3) 1_554 10 ?
Ge2 Pr2 Ge1 137.17(3) . 10 ?
Ge1 Pr2 Ge1 64.97(4) . 10 ?
Ge1 Pr2 Ge1 47.51(3) 3_554 10 ?
Ge2 Pr2 Ge1 137.17(2) 1_554 12 ?
Ge2 Pr2 Ge1 73.02(3) . 12 ?
Ge1 Pr2 Ge1 47.51(3) . 12 ?
Ge1 Pr2 Ge1 64.97(4) 3_554 12 ?
Ge1 Pr2 Ge1 84.34(4) 10 12 ?
Ge2 Pr2 Ge3 83.692(13) 1_554 . ?
Ge2 Pr2 Ge3 83.692(13) . . ?
Ge1 Pr2 Ge3 84.21(3) . . ?
Ge1 Pr2 Ge3 130.38(2) 3_554 . ?
Ge1 Pr2 Ge3 84.21(3) 10 . ?
Ge1 Pr2 Ge3 130.38(2) 12 . ?
Ge2 Pr2 Ge3 83.692(13) 1_554 1_455 ?
Ge2 Pr2 Ge3 83.692(13) . 1_455 ?
Ge1 Pr2 Ge3 130.38(2) . 1_455 ?
Ge1 Pr2 Ge3 84.21(3) 3_554 1_455 ?
Ge1 Pr2 Ge3 130.38(2) 10 1_455 ?
Ge1 Pr2 Ge3 84.21(3) 12 1_455 ?
Ge3 Pr2 Ge3 136.68(5) . 1_455 ?
Ge2 Pr2 Zn1 97.001(12) 1_554 . ?
Ge2 Pr2 Zn1 97.002(12) . . ?
Ge1 Pr2 Zn1 47.86(2) . . ?
Ge1 Pr2 Zn1 93.67(3) 3_554 . ?
Ge1 Pr2 Zn1 47.86(2) 10 . ?
Ge1 Pr2 Zn1 93.67(3) 12 . ?
Ge3 Pr2 Zn1 45.83(4) . . ?
Ge3 Pr2 Zn1 177.49(3) 1_455 . ?
Ge2 Pr2 Zn1 97.001(12) 1_554 1_455 ?
Ge2 Pr2 Zn1 97.002(12) . 1_455 ?
Ge1 Pr2 Zn1 93.67(3) . 1_455 ?
Ge1 Pr2 Zn1 47.86(2) 3_554 1_455 ?
Ge1 Pr2 Zn1 93.67(3) 10 1_455 ?
Ge1 Pr2 Zn1 47.86(2) 12 1_455 ?
Ge3 Pr2 Zn1 177.49(3) . 1_455 ?
Ge3 Pr2 Zn1 45.83(4) 1_455 1_455 ?
Zn1 Pr2 Zn1 131.66(5) . 1_455 ?
Ge2 Pr2 Zn2 100.91(3) 1_554 9_665 ?
Ge2 Pr2 Zn2 48.72(2) . 9_665 ?
Ge1 Pr2 Zn2 100.19(3) . 9_665 ?
Ge1 Pr2 Zn2 173.910(16) 3_554 9_665 ?
Ge1 Pr2 Zn2 130.88(3) 10 9_665 ?
Ge1 Pr2 Zn2 121.11(3) 12 9_665 ?
Ge3 Pr2 Zn2 46.87(2) . 9_665 ?
Ge3 Pr2 Zn2 95.76(3) 1_455 9_665 ?
Zn1 Pr2 Zn2 86.48(3) . 9_665 ?
Zn1 Pr2 Zn2 135.10(2) 1_455 9_665 ?
Ge2 Pr2 Zn2 100.91(3) 1_554 1_455 ?
Ge2 Pr2 Zn2 48.72(2) . 1_455 ?
Ge1 Pr2 Zn2 121.11(3) . 1_455 ?
Ge1 Pr2 Zn2 130.88(3) 3_554 1_455 ?
Ge1 Pr2 Zn2 173.910(16) 10 1_455 ?
Ge1 Pr2 Zn2 100.19(3) 12 1_455 ?
Ge3 Pr2 Zn2 95.77(3) . 1_455 ?
Ge3 Pr2 Zn2 46.87(2) 1_455 1_455 ?
Zn1 Pr2 Zn2 135.10(2) . 1_455 ?
Zn1 Pr2 Zn2 86.48(3) 1_455 1_455 ?
Zn2 Pr2 Zn2 49.90(4) 9_665 1_455 ?
Ge1 Ge1 Ge1 99.88(3) 13 10_556 ?
Ge1 Ge1 Ge1 99.89(3) 13 12 ?
Ge1 Ge1 Ge1 90.0 10_556 12 ?
Ge1 Ge1 Zn1 98.75(5) 13 . ?
Ge1 Ge1 Zn1 130.67(2) 10_556 . ?
Ge1 Ge1 Zn1 130.69(2) 12 . ?
Ge1 Ge1 Pr2 134.11(4) 13 . ?
Ge1 Ge1 Pr2 122.485(18) 10_556 . ?
Ge1 Ge1 Pr2 66.247(16) 12 . ?
Zn1 Ge1 Pr2 68.00(3) . . ?
Ge1 Ge1 Pr1 134.14(4) 13 . ?
Ge1 Ge1 Pr1 66.279(15) 10_556 . ?
Ge1 Ge1 Pr1 122.454(18) 12 . ?
Zn1 Ge1 Pr1 67.97(3) . . ?
Pr2 Ge1 Pr1 83.25(3) . . ?
Ge3 Zn1 Ge1 112.80(3) . . ?
Ge3 Zn1 Ge1 112.80(3) . 10 ?
Ge1 Zn1 Ge1 81.35(4) . 10 ?
Ge3 Zn1 Ge1 112.80(3) . 12_655 ?
Ge1 Zn1 Ge1 81.38(4) . 12_655 ?
Ge1 Zn1 Ge1 134.41(6) 10 12_655 ?
Ge3 Zn1 Ge1 112.80(3) . 3_654 ?
Ge1 Zn1 Ge1 134.41(6) . 3_654 ?
Ge1 Zn1 Ge1 81.38(4) 10 3_654 ?
Ge1 Zn1 Ge1 81.35(4) 12_655 3_654 ?
Ge3 Zn1 Pr2 65.83(2) . . ?
Ge1 Zn1 Pr2 64.14(2) . . ?
Ge1 Zn1 Pr2 64.14(2) 10 . ?
Ge1 Zn1 Pr2 138.892(19) 12_655 . ?
Ge1 Zn1 Pr2 138.892(19) 3_654 . ?
Ge3 Zn1 Pr2 65.83(3) . 1_655 ?
Ge1 Zn1 Pr2 138.89(2) . 1_655 ?
Ge1 Zn1 Pr2 138.892(19) 10 1_655 ?
Ge1 Zn1 Pr2 64.14(2) 12_655 1_655 ?
Ge1 Zn1 Pr2 64.14(2) 3_654 1_655 ?
Pr2 Zn1 Pr2 131.66(5) . 1_655 ?
Ge3 Zn1 Pr1 65.75(2) . 1_554 ?
Ge1 Zn1 Pr1 138.884(19) . 1_554 ?
Ge1 Zn1 Pr1 64.21(2) 10 1_554 ?
Ge1 Zn1 Pr1 138.885(19) 12_655 1_554 ?
Ge1 Zn1 Pr1 64.21(2) 3_654 1_554 ?
Pr2 Zn1 Pr1 80.319(18) . 1_554 ?
Pr2 Zn1 Pr1 80.319(18) 1_655 1_554 ?
Ge3 Zn1 Pr1 65.75(3) . . ?
Ge1 Zn1 Pr1 64.21(2) . . ?
Ge1 Zn1 Pr1 138.88(2) 10 . ?
Ge1 Zn1 Pr1 64.21(2) 12_655 . ?
Ge1 Zn1 Pr1 138.885(19) 3_654 . ?
Pr2 Zn1 Pr1 80.319(18) . . ?
Pr2 Zn1 Pr1 80.319(18) 1_655 . ?
Pr1 Zn1 Pr1 131.50(5) 1_554 . ?
Zn2 Ge2 Zn2 63.72(5) 2_665 10_456 ?
Zn2 Ge2 Zn2 67.63(4) 2_665 9_665 ?
Zn2 Ge2 Zn2 100.18(5) 10_456 9_665 ?
Zn2 Ge2 Zn2 100.18(5) 2_665 1_455 ?
Zn2 Ge2 Zn2 67.63(4) 10_456 1_455 ?
Zn2 Ge2 Zn2 63.72(5) 9_665 1_455 ?
Zn2 Ge2 Pr1 71.70(3) 2_665 . ?
Zn2 Ge2 Pr1 133.97(3) 10_456 . ?
Zn2 Ge2 Pr1 71.70(3) 9_665 . ?
Zn2 Ge2 Pr1 133.97(3) 1_455 . ?
Zn2 Ge2 Pr1 133.97(3) 2_665 1_455 ?
Zn2 Ge2 Pr1 71.70(3) 10_456 1_455 ?
Zn2 Ge2 Pr1 133.97(3) 9_665 1_455 ?
Zn2 Ge2 Pr1 71.70(3) 1_455 1_455 ?
Pr1 Ge2 Pr1 145.53(5) . 1_455 ?
Zn2 Ge2 Pr2 70.11(2) 2_665 1_556 ?
Zn2 Ge2 Pr2 70.11(2) 10_456 1_556 ?
Zn2 Ge2 Pr2 136.24(3) 9_665 1_556 ?
Zn2 Ge2 Pr2 136.24(3) 1_455 1_556 ?
Pr1 Ge2 Pr2 84.939(14) . 1_556 ?
Pr1 Ge2 Pr2 84.939(14) 1_455 1_556 ?
Zn2 Ge2 Pr2 136.25(3) 2_665 . ?
Zn2 Ge2 Pr2 136.25(3) 10_456 . ?
Zn2 Ge2 Pr2 70.11(2) 9_665 . ?
Zn2 Ge2 Pr2 70.11(2) 1_455 . ?
Pr1 Ge2 Pr2 84.939(14) . . ?
Pr1 Ge2 Pr2 84.939(14) 1_455 . ?
Pr2 Ge2 Pr2 145.36(5) 1_556 . ?
Ge3 Zn2 Ge3 106.22(5) 9_665 . ?
Ge3 Zn2 Ge2 105.95(4) 9_665 9_665 ?
Ge3 Zn2 Ge2 111.03(3) . 9_665 ?
Ge3 Zn2 Ge2 111.03(3) 9_665 1_655 ?
Ge3 Zn2 Ge2 105.95(4) . 1_655 ?
Ge2 Zn2 Ge2 116.28(5) 9_665 1_655 ?
Ge3 Zn2 Zn2 126.89(2) 9_665 9_765 ?
Ge3 Zn2 Zn2 126.89(2) . 9_765 ?
Ge2 Zn2 Zn2 58.14(2) 9_665 9_765 ?
Ge2 Zn2 Zn2 58.14(2) 1_655 9_765 ?
Ge3 Zn2 Zn2 55.208(18) 9_665 10_556 ?
Ge3 Zn2 Zn2 124.791(18) . 10_556 ?
Ge2 Zn2 Zn2 123.815(17) 9_665 10_556 ?
Ge2 Zn2 Zn2 56.185(17) 1_655 10_556 ?
Zn2 Zn2 Zn2 90.000(1) 9_765 10_556 ?
Ge3 Zn2 Zn2 124.793(18) 9_665 10 ?
Ge3 Zn2 Zn2 55.208(17) . 10 ?
Ge2 Zn2 Zn2 56.186(17) 9_665 10 ?
Ge2 Zn2 Zn2 123.813(17) 1_655 10 ?
Zn2 Zn2 Zn2 90.0 9_765 10 ?
Zn2 Zn2 Zn2 179.999(1) 10_556 10 ?
Ge3 Zn2 Zn2 53.11(2) 9_665 9_665 ?
Ge3 Zn2 Zn2 53.11(2) . 9_665 ?
Ge2 Zn2 Zn2 121.86(2) 9_665 9_665 ?
Ge2 Zn2 Zn2 121.86(2) 1_655 9_665 ?
Zn2 Zn2 Zn2 180.0 9_765 9_665 ?
Zn2 Zn2 Zn2 90.0 10_556 9_665 ?
Zn2 Zn2 Zn2 90.0 10 9_665 ?
Ge3 Zn2 Pr2 63.68(3) 9_665 9_665 ?
Ge3 Zn2 Pr2 161.77(3) . 9_665 ?
Ge2 Zn2 Pr2 61.18(3) 9_665 9_665 ?
Ge2 Zn2 Pr2 92.11(4) 1_655 9_665 ?
Zn2 Zn2 Pr2 65.050(18) 9_765 9_665 ?
Zn2 Zn2 Pr2 63.594(11) 10_556 9_665 ?
Zn2 Zn2 Pr2 116.407(11) 10 9_665 ?
Zn2 Zn2 Pr2 114.951(19) 9_665 9_665 ?
Ge3 Zn2 Pr2 161.77(3) 9_665 1_655 ?
Ge3 Zn2 Pr2 63.68(3) . 1_655 ?
Ge2 Zn2 Pr2 92.11(4) 9_665 1_655 ?
Ge2 Zn2 Pr2 61.18(3) 1_655 1_655 ?
Zn2 Zn2 Pr2 65.049(18) 9_765 1_655 ?
Zn2 Zn2 Pr2 116.405(11) 10_556 1_655 ?
Zn2 Zn2 Pr2 63.594(11) 10 1_655 ?
Zn2 Zn2 Pr2 114.949(19) 9_665 1_655 ?
Pr2 Zn2 Pr2 130.10(4) 9_665 1_655 ?
Ge3 Zn2 Pr1 62.60(3) 9_665 9_665 ?
Ge3 Zn2 Pr1 84.79(4) . 9_665 ?
Ge2 Zn2 Pr1 60.19(3) 9_665 9_665 ?
Ge2 Zn2 Pr1 169.01(3) 1_655 9_665 ?
Zn2 Zn2 Pr1 117.326(18) 9_765 9_665 ?
Zn2 Zn2 Pr1 115.873(11) 10_556 9_665 ?
Zn2 Zn2 Pr1 64.128(11) 10 9_665 ?
Zn2 Zn2 Pr1 62.675(18) 9_665 9_665 ?
Pr2 Zn2 Pr1 77.07(3) 9_665 9_665 ?
Pr2 Zn2 Pr1 127.66(2) 1_655 9_665 ?
Ge3 Zn2 Pr1 84.79(4) 9_665 . ?
Ge3 Zn2 Pr1 62.59(3) . . ?
Ge2 Zn2 Pr1 169.01(3) 9_665 . ?
Ge2 Zn2 Pr1 60.19(2) 1_655 . ?
Zn2 Zn2 Pr1 117.324(18) 9_765 . ?
Zn2 Zn2 Pr1 64.128(11) 10_556 . ?
Zn2 Zn2 Pr1 115.872(11) 10 . ?
Zn2 Zn2 Pr1 62.674(18) 9_665 . ?
Pr2 Zn2 Pr1 127.66(2) 9_665 . ?
Pr2 Zn2 Pr1 77.07(2) 1_655 . ?
Pr1 Zn2 Pr1 125.35(4) 9_665 . ?
Zn1 Ge3 Zn2 124.09(3) . 10 ?
Zn1 Ge3 Zn2 124.09(3) . 2_664 ?
Zn2 Ge3 Zn2 73.78(5) 10 2_664 ?
Zn1 Ge3 Zn2 124.09(3) . 9_665 ?
Zn2 Ge3 Zn2 111.82(5) 10 9_665 ?
Zn2 Ge3 Zn2 69.58(4) 2_664 9_665 ?
Zn1 Ge3 Zn2 124.09(3) . . ?
Zn2 Ge3 Zn2 69.58(4) 10 . ?
Zn2 Ge3 Zn2 111.82(5) 2_664 . ?
Zn2 Ge3 Zn2 73.77(5) 9_665 . ?
Zn1 Ge3 Pr1 68.42(2) . . ?
Zn2 Ge3 Pr1 137.46(2) 10 . ?
Zn2 Ge3 Pr1 137.46(2) 2_664 . ?
Zn2 Ge3 Pr1 71.07(2) 9_665 . ?
Zn2 Ge3 Pr1 71.07(2) . . ?
Zn1 Ge3 Pr1 68.42(2) . 1_554 ?
Zn2 Ge3 Pr1 71.07(2) 10 1_554 ?
Zn2 Ge3 Pr1 71.07(2) 2_664 1_554 ?
Zn2 Ge3 Pr1 137.46(2) 9_665 1_554 ?
Zn2 Ge3 Pr1 137.46(2) . 1_554 ?
Pr1 Ge3 Pr1 136.83(5) . 1_554 ?
Zn1 Ge3 Pr2 68.34(2) . 1_655 ?
Zn2 Ge3 Pr2 69.45(3) 10 1_655 ?
Zn2 Ge3 Pr2 139.88(2) 2_664 1_655 ?
Zn2 Ge3 Pr2 139.88(2) 9_665 1_655 ?
Zn2 Ge3 Pr2 69.45(3) . 1_655 ?
Pr1 Ge3 Pr2 82.198(16) . 1_655 ?
Pr1 Ge3 Pr2 82.198(16) 1_554 1_655 ?
Zn1 Ge3 Pr2 68.34(2) . . ?
Zn2 Ge3 Pr2 139.88(2) 10 . ?
Zn2 Ge3 Pr2 69.45(3) 2_664 . ?
Zn2 Ge3 Pr2 69.45(3) 9_665 . ?
Zn2 Ge3 Pr2 139.88(2) . . ?
Pr1 Ge3 Pr2 82.198(16) . . ?
Pr1 Ge3 Pr2 82.197(16) 1_554 . ?
Pr2 Ge3 Pr2 136.69(5) 1_655 . ?

loop_
_geom_bond_atom_site_label_1
_geom_bond_atom_site_label_2
_geom_bond_distance
_geom_bond_site_symmetry_2
_geom_bond_publ_flag
Pr1 Ge2 3.1084(10) 1_655 ?
Pr1 Ge2 3.1085(10) . ?
Pr1 Ge1 3.1620(10) 10_556 ?
Pr1 Ge1 3.1620(10) 12_655 ?
Pr1 Ge1 3.1620(10) 3_655 ?
Pr1 Ge1 3.1620(10) . ?
Pr1 Ge3 3.1920(11) . ?
Pr1 Ge3 3.1920(11) 1_556 ?
Pr1 Zn1 3.2555(11) . ?
Pr1 Zn1 3.2555(11) 1_556 ?
Pr1 Zn2 3.4010(10) 10_556 ?
Pr1 Zn2 3.4010(10) 2_665 ?
Pr2 Ge2 3.1092(10) 1_554 ?
Pr2 Ge2 3.1092(10) . ?
Pr2 Ge1 3.1582(10) . ?
Pr2 Ge1 3.1582(10) 3_554 ?
Pr2 Ge1 3.1582(10) 10 ?
Pr2 Ge1 3.1582(10) 12 ?
Pr2 Ge3 3.1944(11) . ?
Pr2 Ge3 3.1944(11) 1_455 ?
Pr2 Zn1 3.2542(11) . ?
Pr2 Zn1 3.2542(11) 1_455 ?
Pr2 Zn2 3.3371(10) 9_665 ?
Pr2 Zn2 3.3371(10) 1_455 ?
Ge1 Ge1 2.4733(14) 13 ?
Ge1 Ge1 2.5440(16) 10_556 ?
Ge1 Ge1 2.5442(17) 12 ?
Ge1 Zn1 2.6025(10) . ?
Zn1 Ge3 2.511(2) . ?
Zn1 Ge1 2.6025(10) 10 ?
Zn1 Ge1 2.6025(10) 12_655 ?
Zn1 Ge1 2.6025(10) 3_654 ?
Zn1 Pr2 3.2542(11) 1_655 ?
Zn1 Pr1 3.2555(11) 1_554 ?
Ge2 Zn2 2.6668(11) 2_665 ?
Ge2 Zn2 2.6668(11) 10_456 ?
Ge2 Zn2 2.6668(11) 9_665 ?
Ge2 Zn2 2.6668(11) 1_455 ?
Ge2 Pr1 3.1085(10) 1_455 ?
Ge2 Pr2 3.1092(10) 1_556 ?
Zn2 Ge3 2.6009(10) 9_665 ?
Zn2 Ge3 2.6010(10) . ?
Zn2 Ge2 2.6668(11) 9_665 ?
Zn2 Ge2 2.6669(11) 1_655 ?
Zn2 Zn2 2.815(2) 9_765 ?
Zn2 Zn2 2.9682(10) 10_556 ?
Zn2 Zn2 2.9682(10) 10 ?
Zn2 Zn2 3.122(2) 9_665 ?
Zn2 Pr2 3.3371(10) 9_665 ?
Zn2 Pr2 3.3371(10) 1_655 ?
Zn2 Pr1 3.4010(10) 9_665 ?
Ge3 Zn2 2.6010(10) 10 ?
Ge3 Zn2 2.6010(10) 2_664 ?
Ge3 Zn2 2.6010(10) 9_665 ?
Ge3 Pr1 3.1920(11) 1_554 ?
Ge3 Pr2 3.1944(11) 1_655 ?
